data_4077966
loop_
_publ_author_name
'Zeits, Paul D.'
'Rachiero, Giovanni Pietro'
'Hampel, Frank'
'Reibenspies, Joseph H.'
'Gladysz, John A.'

_publ_section_title
;
 Gyroscope-Like Platinum and Palladium Complexes with Trans-Spanning
 Bis(pyridine) Ligands
;
_journal_issue 7
_journal_name_full Organometallics
_journal_page_first 2854
_journal_paper_doi 10.1021/om201145x
_journal_volume 31
_journal_year 2012
_chemical_formula_sum 'C22 H30 Cl2 N2 Pd'
_chemical_formula_weight 499.78
_chemical_name_systematic
; 
 ? 
;
_space_group_IT_number 14
_symmetry_cell_setting monoclinic
_symmetry_space_group_name_Hall '-P 2yn'
_symmetry_space_group_name_H-M 'P 1 21/n 1'
_atom_sites_solution_hydrogens geom
_atom_sites_solution_primary direct
_atom_sites_solution_secondary difmap
_audit_creation_method SHELXL-97
_cell_angle_alpha 90.00
_cell_angle_beta 91.922(2)
_cell_angle_gamma 90.00
_cell_formula_units_Z 2
_cell_length_a 8.3927(2)
_cell_length_b 11.1631(3)
_cell_length_c 10.8626(2)
_cell_measurement_reflns_used 2337
_cell_measurement_temperature 173(2)
_cell_volume 1017.13(4)
_computing_cell_refinement DENZO-SMN
_computing_data_collection 'Nonius Collect'
_computing_data_reduction DENZO-SMN
_computing_molecular_graphics 'SHELXTL NT'
_computing_publication_material 'SHELXTL NT'
_computing_structure_refinement 'SHELXL-97 (Sheldrick, 1997)'
_computing_structure_solution 'SHELXS-97 (Sheldrick, 1990)'
_diffrn_ambient_temperature 173(2)
_diffrn_detector_area_resol_mean 9
_diffrn_measured_fraction_theta_full 0.998
_diffrn_measured_fraction_theta_max 0.998
_diffrn_measurement_device_type 'Nonius KappaCCD'
_diffrn_radiation_monochromator graphite
_diffrn_radiation_source 'fine-focus rotating anode'
_diffrn_radiation_type MoK\a
_diffrn_radiation_wavelength 0.71073
_diffrn_reflns_av_R_equivalents 0.0105
_diffrn_reflns_av_sigmaI/netI 0.0199
_diffrn_reflns_limit_h_max 10
_diffrn_reflns_limit_h_min -10
_diffrn_reflns_limit_k_max 13
_diffrn_reflns_limit_k_min -14
_diffrn_reflns_limit_l_max 14
_diffrn_reflns_limit_l_min -14
_diffrn_reflns_number 4294
_diffrn_reflns_theta_full 27.47
_diffrn_reflns_theta_max 27.47
_diffrn_reflns_theta_min 2.62
_exptl_absorpt_coefficient_mu 1.185
_exptl_absorpt_correction_T_max 0.8423
_exptl_absorpt_correction_T_min 0.7975
_exptl_absorpt_correction_type empirical
_exptl_absorpt_process_details Scalepack
_exptl_crystal_colour yellow
_exptl_crystal_density_diffrn 1.632
_exptl_crystal_density_method 'not measured'
_exptl_crystal_description plate
_exptl_crystal_F_000 512
_exptl_crystal_size_max 0.20
_exptl_crystal_size_mid 0.20
_exptl_crystal_size_min 0.15
_refine_diff_density_max 0.429
_refine_diff_density_min -0.849
_refine_diff_density_rms 0.083
_refine_ls_extinction_method none
_refine_ls_goodness_of_fit_ref 1.070
_refine_ls_hydrogen_treatment mixed
_refine_ls_matrix_type full
_refine_ls_number_parameters 124
_refine_ls_number_reflns 2324
_refine_ls_number_restraints 0
_refine_ls_restrained_S_all 1.070
_refine_ls_R_factor_all 0.0246
_refine_ls_R_factor_gt 0.0217
_refine_ls_shift/su_max 0.000
_refine_ls_shift/su_mean 0.000
_refine_ls_structure_factor_coef Fsqd
_refine_ls_weighting_details 'calc w=1/[\s^2^(Fo^2^)+(0.0361P)^2^+0.3632P] where P=(Fo^2^+2Fc^2^)/3'
_refine_ls_weighting_scheme calc
_refine_ls_wR_factor_gt 0.0616
_refine_ls_wR_factor_ref 0.0639
_reflns_number_gt 2085
_reflns_number_total 2324
_reflns_threshold_expression >2sigma(I)
_cod_data_source_file om201145x_si_002.cif
_cod_data_source_block gr07=trans-16
_cod_depositor_comments
;
The following automatic conversions were performed:

'_symmetry_cell_setting' value 'Monoclinic' changed to 'monoclinic'
according to /home/saulius/struct/CIF-dictionaries/cif_core.dic
dictionary named 'cif_core.dic' version 2.4.1 from 2010-06-29.

Automatic conversion script
Id: cif_fix_values 1715 2011-07-08 13:25:40Z adriana 
;
_cod_original_sg_symbol_H-M P2(1)/n
_cod_database_code 4077966

loop_
_symmetry_equiv_pos_as_xyz
'x, y, z'
'-x+1/2, y+1/2, -z+1/2'
'-x, -y, -z'
'x-1/2, -y-1/2, z-1/2'

loop_
_atom_site_label
_atom_site_type_symbol
_atom_site_fract_x
_atom_site_fract_y
_atom_site_fract_z
_atom_site_U_iso_or_equiv
_atom_site_adp_type
_atom_site_occupancy
_atom_site_symmetry_multiplicity
_atom_site_calc_flag
_atom_site_refinement_flags
Pd1 Pd 0.0000 0.0000 0.5000 0.01451(8) Uani 1 2 d S
Cl1 Cl 0.27468(5) 0.00306(3) 0.52518(4) 0.02104(11) Uani 1 1 d .
C1 C -0.06196(19) 0.27726(14) 0.46475(13) 0.0208(3) Uani 1 1 d .
H1A H -0.1165 0.2191 0.5177 0.025 Uiso 1 1 calc R
H1B H -0.1345 0.3462 0.4503 0.025 Uiso 1 1 calc R
C2 C 0.0915(2) 0.32084(15) 0.53164(14) 0.0239(3) Uani 1 1 d .
H2A H 0.1654 0.2522 0.5421 0.029 Uiso 1 1 calc R
H2B H 0.1434 0.3809 0.4793 0.029 Uiso 1 1 calc R
C3 C 0.0645(2) 0.37644(14) 0.65818(14) 0.0267(3) Uani 1 1 d .
H3A H 0.1696 0.3934 0.6985 0.032 Uiso 1 1 calc R
H3B H 0.0089 0.4540 0.6461 0.032 Uiso 1 1 calc R
C4 C -0.0322(2) 0.29888(14) 0.74494(14) 0.0257(3) Uani 1 1 d .
H4A H -0.1436 0.2944 0.7122 0.031 Uiso 1 1 calc R
H4B H -0.0338 0.3385 0.8264 0.031 Uiso 1 1 calc R
C5 C 0.03220(19) 0.17064(13) 0.76232(14) 0.0231(3) Uani 1 1 d .
H5A H 0.1021 0.1507 0.6936 0.028 Uiso 1 1 calc R
H5B H 0.0970 0.1662 0.8401 0.028 Uiso 1 1 calc R
C6 C -0.10383(19) 0.07935(14) 0.76614(14) 0.0226(3) Uani 1 1 d .
H6A H -0.1648 0.0942 0.8411 0.027 Uiso 1 1 calc R
H6B H -0.1769 0.0933 0.6941 0.027 Uiso 1 1 calc R
N11 N 0.01190(14) 0.10117(11) 0.34157(11) 0.0179(2) Uani 1 1 d .
C12 C -0.02812(17) 0.21910(13) 0.34349(13) 0.0194(3) Uani 1 1 d .
C13 C -0.0314(2) 0.28703(14) 0.23611(14) 0.0244(3) Uani 1 1 d .
H13A H -0.0611 0.3691 0.2386 0.029 Uiso 1 1 calc R
C14 C 0.0087(2) 0.23524(15) 0.12578(14) 0.0262(3) Uani 1 1 d .
H14A H 0.0065 0.2806 0.0518 0.031 Uiso 1 1 calc R
C15 C 0.05180(19) 0.11627(14) 0.12582(13) 0.0234(3) Uani 1 1 d .
H15A H 0.0809 0.0791 0.0512 0.028 Uiso 1 1 calc R
C16 C 0.05309(18) 0.05005(14) 0.23412(14) 0.0197(3) Uani 1 1 d .

loop_
_atom_site_aniso_label
_atom_site_aniso_U_11
_atom_site_aniso_U_22
_atom_site_aniso_U_33
_atom_site_aniso_U_23
_atom_site_aniso_U_13
_atom_site_aniso_U_12
Pd1 0.01608(12) 0.01514(12) 0.01231(11) 0.00096(4) 0.00057(7) 0.00061(5)
Cl1 0.0167(2) 0.0237(2) 0.0226(2) -0.00061(11) -0.00064(17) -0.00007(12)
C1 0.0248(7) 0.0185(7) 0.0190(7) -0.0004(6) 0.0001(6) 0.0007(6)
C2 0.0276(8) 0.0235(8) 0.0206(7) -0.0001(6) -0.0001(6) -0.0021(6)
C3 0.0372(9) 0.0192(7) 0.0235(8) -0.0032(6) -0.0037(7) -0.0009(7)
C4 0.0346(9) 0.0224(8) 0.0203(7) -0.0042(6) 0.0010(7) 0.0031(7)
C5 0.0263(8) 0.0214(7) 0.0215(7) 0.0002(6) -0.0010(6) 0.0017(6)
C6 0.0261(8) 0.0226(8) 0.0193(7) -0.0024(6) 0.0036(6) 0.0023(6)
N11 0.0182(6) 0.0191(6) 0.0163(5) 0.0019(4) 0.0002(5) -0.0005(5)
C12 0.0197(7) 0.0202(7) 0.0182(7) 0.0000(5) -0.0013(5) -0.0009(6)
C13 0.0304(8) 0.0194(7) 0.0230(7) 0.0039(6) -0.0029(6) -0.0009(7)
C14 0.0308(8) 0.0285(8) 0.0191(7) 0.0062(6) -0.0029(6) -0.0059(7)
C15 0.0267(8) 0.0280(8) 0.0155(7) -0.0014(6) 0.0014(6) -0.0051(6)
C16 0.0202(7) 0.0203(8) 0.0188(7) -0.0002(6) 0.0014(5) -0.0023(6)

loop_
_atom_type_symbol
_atom_type_description
_atom_type_scat_dispersion_real
_atom_type_scat_dispersion_imag
_atom_type_scat_source
C C 0.0033 0.0016 'International Tables Vol C Tables 4.2.6.8 and 6.1.1.4'
H H 0.0000 0.0000 'International Tables Vol C Tables 4.2.6.8 and 6.1.1.4'
N N 0.0061 0.0033 'International Tables Vol C Tables 4.2.6.8 and 6.1.1.4'
Cl Cl 0.1484 0.1585 'International Tables Vol C Tables 4.2.6.8 and 6.1.1.4'
Pd Pd -0.9988 1.0072 'International Tables Vol C Tables 4.2.6.8 and 6.1.1.4'

loop_
_geom_angle_atom_site_label_1
_geom_angle_atom_site_label_2
_geom_angle_atom_site_label_3
_geom_angle
_geom_angle_site_symmetry_1
_geom_angle_site_symmetry_3
N11 Pd1 N11 180.0 . 3_556
N11 Pd1 Cl1 90.84(3) . .
N11 Pd1 Cl1 89.16(3) 3_556 .
N11 Pd1 Cl1 89.16(3) . 3_556
N11 Pd1 Cl1 90.84(3) 3_556 3_556
Cl1 Pd1 Cl1 180.000(3) . 3_556
C12 C1 C2 111.78(13) . .
C3 C2 C1 113.96(14) . .
C4 C3 C2 114.84(13) . .
C3 C4 C5 114.19(13) . .
C6 C5 C4 111.28(13) . .
C16 C6 C5 115.28(13) 3_556 .
C16 N11 C12 119.46(12) . .
C16 N11 Pd1 120.59(10) . .
C12 N11 Pd1 119.90(9) . .
N11 C12 C13 120.88(13) . .
N11 C12 C1 119.05(12) . .
C13 C12 C1 120.01(14) . .
C14 C13 C12 120.04(15) . .
C15 C14 C13 118.35(14) . .
C14 C15 C16 120.55(14) . .
N11 C16 C15 120.70(14) . .
N11 C16 C6 119.09(12) . 3_556
C15 C16 C6 120.20(13) . 3_556

loop_
_geom_bond_atom_site_label_1
_geom_bond_atom_site_label_2
_geom_bond_distance
_geom_bond_site_symmetry_2
Pd1 N11 2.0637(12) .
Pd1 N11 2.0637(12) 3_556
Pd1 Cl1 2.3126(4) .
Pd1 Cl1 2.3126(4) 3_556
C1 C12 1.504(2) .
C1 C2 1.536(2) .
C2 C3 1.532(2) .
C3 C4 1.532(2) .
C4 C5 1.540(2) .
C5 C6 1.532(2) .
C6 C16 1.506(2) 3_556
N11 C16 1.3544(19) .
N11 C12 1.3589(19) .
C12 C13 1.391(2) .
C13 C14 1.382(2) .
C14 C15 1.377(2) .
C15 C16 1.389(2) .
C16 C6 1.506(2) 3_556

loop_
_geom_torsion_atom_site_label_1
_geom_torsion_atom_site_label_2
_geom_torsion_atom_site_label_3
_geom_torsion_atom_site_label_4
_geom_torsion
_geom_torsion_site_symmetry_1
_geom_torsion_site_symmetry_4
C12 C1 C2 C3 -177.71(12) . .
C1 C2 C3 C4 51.9(2) . .
C2 C3 C4 C5 52.79(19) . .
C3 C4 C5 C6 -140.35(14) . .
C4 C5 C6 C16 172.20(12) . 3_556
N11 Pd1 N11 C16 -64(100) 3_556 .
Cl1 Pd1 N11 C16 77.83(11) . .
Cl1 Pd1 N11 C16 -102.17(11) 3_556 .
N11 Pd1 N11 C12 113(100) 3_556 .
Cl1 Pd1 N11 C12 -104.87(10) . .
Cl1 Pd1 N11 C12 75.13(10) 3_556 .
C16 N11 C12 C13 1.7(2) . .
Pd1 N11 C12 C13 -175.62(11) . .
C16 N11 C12 C1 -175.54(13) . .
Pd1 N11 C12 C1 7.13(18) . .
C2 C1 C12 N11 85.06(17) . .
C2 C1 C12 C13 -92.21(18) . .
N11 C12 C13 C14 -1.0(2) . .
C1 C12 C13 C14 176.27(14) . .
C12 C13 C14 C15 -0.3(2) . .
C13 C14 C15 C16 0.7(2) . .
C12 N11 C16 C15 -1.2(2) . .
Pd1 N11 C16 C15 176.06(11) . .
C12 N11 C16 C6 177.48(13) . 3_556
Pd1 N11 C16 C6 -5.21(18) . 3_556
C14 C15 C16 N11 0.0(2) . .
C14 C15 C16 C6 -178.68(14) . 3_556
